data_4076185
loop_
_publ_author_name
'de Fr\'emont, Pierre'
'Scott, Natalie M.'
'Stevens, Edwin D.'
'Ramnial, Taramatee'
'Lightbody, Owen C.'
'Macdonald, Charles L. B.'
'Clyburne, Jason A. C.'
'Abernethy, Colin D.'
'Nolan, Steven P.'

_publ_section_title
;
 Synthesis of Well-DefinedN-Heterocyclic Carbene Silver(I) Complexes
;
_journal_issue 26
_journal_name_full Organometallics
_journal_page_first 6301
_journal_paper_doi 10.1021/om050735i
_journal_volume 24
_journal_year 2005
_chemical_formula_sum 'C23 H32 Ag Cl N2'
_chemical_formula_weight 479.83
_chemical_name_systematic
; 
 ? 
;
_space_group_IT_number 33
_symmetry_cell_setting orthorhombic
_symmetry_space_group_name_Hall 'P 2c -2n'
_symmetry_space_group_name_H-M 'P n a 21'
_atom_sites_solution_hydrogens geom
_atom_sites_solution_primary direct
_atom_sites_solution_secondary difmap
_audit_creation_method SHELXL-97
_cell_angle_alpha 90.00
_cell_angle_beta 90.00
_cell_angle_gamma 90.00
_cell_formula_units_Z 4
_cell_length_a 11.5347(15)
_cell_length_b 26.847(4)
_cell_length_c 6.4849(9)
_cell_measurement_reflns_used 26639
_cell_measurement_temperature 150(2)
_cell_measurement_theta_max 30.530
_cell_measurement_theta_min 2.276
_cell_volume 2008.2(5)
_computing_cell_refinement 'Bruker SMART'
_computing_data_collection 'Bruker SMART'
_computing_data_reduction 'Bruker SAINT'
_computing_molecular_graphics 'Bruker SHELXTL'
_computing_publication_material 'Bruker SHELXTL'
_computing_structure_refinement 'SHELXL-97 (Sheldrick, 1997)'
_computing_structure_solution 'SHELXS-97 (Sheldrick, 1990)'
_diffrn_ambient_temperature 150(2)
_diffrn_measured_fraction_theta_full 0.997
_diffrn_measured_fraction_theta_max 0.997
_diffrn_measurement_device_type 'CCD area detector'
_diffrn_measurement_method 'phi and omega scans'
_diffrn_radiation_monochromator graphite
_diffrn_radiation_source 'fine-focus sealed tube'
_diffrn_radiation_type MoK\a
_diffrn_radiation_wavelength 0.71073
_diffrn_reflns_av_R_equivalents 0.0312
_diffrn_reflns_av_sigmaI/netI 0.0193
_diffrn_reflns_limit_h_max 11
_diffrn_reflns_limit_h_min -11
_diffrn_reflns_limit_k_max 25
_diffrn_reflns_limit_k_min -25
_diffrn_reflns_limit_l_max 6
_diffrn_reflns_limit_l_min -6
_diffrn_reflns_number 12591
_diffrn_reflns_theta_full 19.99
_diffrn_reflns_theta_max 19.99
_diffrn_reflns_theta_min 2.33
_exptl_absorpt_coefficient_mu 1.148
_exptl_absorpt_correction_T_max 1.000000
_exptl_absorpt_correction_T_min 0.858815
_exptl_absorpt_correction_type empirical
_exptl_crystal_colour 'pale yellow'
_exptl_crystal_density_diffrn 1.587
_exptl_crystal_density_method 'not measured'
_exptl_crystal_description Plate
_exptl_crystal_F_000 992
_exptl_crystal_size_max 0.6
_exptl_crystal_size_mid 0.3
_exptl_crystal_size_min 0.15
_refine_diff_density_max 1.244
_refine_diff_density_min -0.264
_refine_diff_density_rms 0.064
_refine_ls_abs_structure_details 'Flack H D (1983), Acta Cryst. A39, 876-881'
_refine_ls_abs_structure_Flack 0.00
_refine_ls_extinction_coef 0.0005(3)
_refine_ls_extinction_expression Fc^*^=kFc[1+0.001xFc^2^\l^3^/sin(2\q)]^-1/4^
_refine_ls_extinction_method SHELXL
_refine_ls_goodness_of_fit_ref 1.177
_refine_ls_hydrogen_treatment mixed
_refine_ls_matrix_type full
_refine_ls_number_parameters 245
_refine_ls_number_reflns 1871
_refine_ls_number_restraints 280
_refine_ls_restrained_S_all 1.097
_refine_ls_R_factor_all 0.0261
_refine_ls_R_factor_gt 0.0260
_refine_ls_shift/su_max 0.001
_refine_ls_shift/su_mean 0.000
_refine_ls_structure_factor_coef Fsqd
_refine_ls_weighting_details 'calc w=1/[\s^2^(Fo^2^)+(0.0354P)^2^+3.0322P] where P=(Fo^2^+2Fc^2^)/3'
_refine_ls_weighting_scheme calc
_refine_ls_wR_factor_gt 0.0657
_refine_ls_wR_factor_ref 0.0657
_reflns_number_gt 1864
_reflns_number_total 1871
_reflns_threshold_expression >2sigma(I)
_cod_data_source_file om050735isi20050825_013934.cif
_cod_data_source_block nol245
_cod_depositor_comments
;
The following automatic conversions were performed:

'_symmetry_cell_setting' value 'Orthorhombic' changed to
'orthorhombic' according to
/home/saulius/struct/CIF-dictionaries/cif_core.dic dictionary named
'cif_core.dic' version 2.4.1 from 2010-06-29.

Automatic conversion script
Id: cif_fix_values 1715 2011-07-08 13:25:40Z adriana 
;
_cod_original_sg_symbol_H-M Pna2(1)
_cod_database_code 4076185

loop_
_symmetry_equiv_pos_as_xyz
'x, y, z'
'-x, -y, z+1/2'
'-x+1/2, y+1/2, z+1/2'
'x+1/2, -y+1/2, z'

loop_
_atom_site_label
_atom_site_type_symbol
_atom_site_fract_x
_atom_site_fract_y
_atom_site_fract_z
_atom_site_U_iso_or_equiv
_atom_site_adp_type
_atom_site_occupancy
_atom_site_symmetry_multiplicity
_atom_site_calc_flag
_atom_site_refinement_flags
Ag1 Ag 0.38314(3) 0.341332(12) 0.70308(6) 0.01588(19) Uani 1 1 d U
Cl1 Cl 0.49585(12) 0.35138(6) 0.4107(3) 0.0244(4) Uani 1 1 d U
N1 N 0.2434(4) 0.37483(16) 1.0876(6) 0.0114(10) Uani 1 1 d U
C1 C 0.2872(4) 0.33638(18) 0.9765(8) 0.0080(12) Uani 1 1 d U
N2 N 0.2609(4) 0.29454(16) 1.0873(6) 0.0125(10) Uani 1 1 d U
C2 C 0.1901(4) 0.3579(2) 1.2638(7) 0.0118(13) Uani 1 1 d U
H2 H 0.1529 0.3777 1.3659 0.014 Uiso 1 1 calc R
C3 C 0.2010(5) 0.3072(2) 1.2637(7) 0.0134(13) Uani 1 1 d U
H3 H 0.1727 0.2849 1.3658 0.016 Uiso 1 1 calc R
C4 C 0.2494(4) 0.42846(18) 1.0253(8) 0.0126(11) Uani 1 1 d U
C5 C 0.1846(5) 0.4362(2) 0.8235(8) 0.0167(12) Uani 1 1 d U
H5A H 0.1028 0.4259 0.8401 0.020 Uiso 1 1 calc R
H5B H 0.2199 0.4154 0.7142 0.020 Uiso 1 1 calc R
C6 C 0.1902(4) 0.49168(19) 0.7607(7) 0.0152(13) Uani 1 1 d U
H6 H 0.1475 0.4967 0.6281 0.018 Uiso 1 1 calc R
C7 C 0.1347(5) 0.5232(2) 0.9299(9) 0.0182(12) Uani 1 1 d U
H7A H 0.1365 0.5587 0.8896 0.022 Uiso 1 1 calc R
H7B H 0.0526 0.5132 0.9477 0.022 Uiso 1 1 calc R
C8 C 0.1991(5) 0.51624(19) 1.1311(7) 0.0153(13) Uani 1 1 d U
H8 H 0.1617 0.5368 1.2412 0.018 Uiso 1 1 calc R
C9 C 0.1944(4) 0.46057(16) 1.1920(12) 0.0148(11) Uani 1 1 d U
H9A H 0.2361 0.4556 1.3238 0.018 Uiso 1 1 calc R
H9B H 0.1127 0.4504 1.2122 0.018 Uiso 1 1 calc R
C10 C 0.3765(4) 0.4452(2) 1.0031(9) 0.0152(12) Uani 1 1 d U
H10A H 0.4172 0.4409 1.1363 0.018 Uiso 1 1 calc R
H10B H 0.4160 0.4242 0.8990 0.018 Uiso 1 1 calc R
C11 C 0.3816(5) 0.5000(2) 0.9365(9) 0.0158(13) Uani 1 1 d U
H11 H 0.4644 0.5102 0.9189 0.019 Uiso 1 1 calc R
C12 C 0.3177(4) 0.50702(19) 0.7337(10) 0.0180(12) Uani 1 1 d U
H12A H 0.3543 0.4864 0.6252 0.022 Uiso 1 1 calc R
H12B H 0.3221 0.5423 0.6904 0.022 Uiso 1 1 calc R
C13 C 0.3255(5) 0.5321(2) 1.1054(9) 0.0196(13) Uani 1 1 d U
H13A H 0.3676 0.5277 1.2372 0.023 Uiso 1 1 calc R
H13B H 0.3294 0.5677 1.0665 0.023 Uiso 1 1 calc R
C14 C 0.2887(4) 0.24268(19) 1.0261(8) 0.0112(11) Uani 1 1 d U
C15 C 0.2441(4) 0.20683(16) 1.1910(11) 0.0136(11) Uani 1 1 d U
H15A H 0.2812 0.2147 1.3248 0.016 Uiso 1 1 calc R
H15B H 0.1593 0.2111 1.2071 0.016 Uiso 1 1 calc R
C16 C 0.2705(5) 0.15326(19) 1.1328(8) 0.0142(13) Uani 1 1 d U
H16 H 0.2405 0.1305 1.2425 0.017 Uiso 1 1 calc R
C17 C 0.4032(5) 0.1464(2) 1.1116(9) 0.0166(12) Uani 1 1 d U
H17A H 0.4211 0.1116 1.0736 0.020 Uiso 1 1 calc R
H17B H 0.4415 0.1539 1.2446 0.020 Uiso 1 1 calc R
C18 C 0.4488(4) 0.18240(19) 0.9418(8) 0.0140(12) Uani 1 1 d U
H18 H 0.5347 0.1786 0.9290 0.017 Uiso 1 1 calc R
C19 C 0.3928(4) 0.1703(2) 0.7384(12) 0.0174(14) Uani 1 1 d U
H19A H 0.4120 0.1357 0.6982 0.021 Uiso 1 1 calc R
H19B H 0.4226 0.1930 0.6304 0.021 Uiso 1 1 calc R
C20 C 0.2588(5) 0.1762(2) 0.7574(8) 0.0165(13) Uani 1 1 d U
H20 H 0.2209 0.1683 0.6226 0.020 Uiso 1 1 calc R
C21 C 0.2312(5) 0.2301(2) 0.8209(8) 0.0154(12) Uani 1 1 d U
H21A H 0.2592 0.2533 0.7132 0.019 Uiso 1 1 calc R
H21B H 0.1462 0.2343 0.8335 0.019 Uiso 1 1 calc R
C22 C 0.4204(4) 0.23606(19) 1.0045(9) 0.0146(12) Uani 1 1 d U
H22A H 0.4505 0.2594 0.8990 0.018 Uiso 1 1 calc R
H22B H 0.4586 0.2439 1.1373 0.018 Uiso 1 1 calc R
C23 C 0.2117(5) 0.1410(2) 0.9287(9) 0.0160(12) Uani 1 1 d U
H23A H 0.1268 0.1453 0.9423 0.019 Uiso 1 1 calc R
H23B H 0.2273 0.1059 0.8912 0.019 Uiso 1 1 calc R

loop_
_atom_site_aniso_label
_atom_site_aniso_U_11
_atom_site_aniso_U_22
_atom_site_aniso_U_33
_atom_site_aniso_U_23
_atom_site_aniso_U_13
_atom_site_aniso_U_12
Ag1 0.0193(3) 0.0151(3) 0.0132(3) -0.0005(3) 0.0061(3) 0.00039(16)
Cl1 0.0196(9) 0.0392(8) 0.0143(8) 0.0002(7) 0.0055(7) 0.0007(7)
N1 0.014(2) 0.012(2) 0.008(2) -0.0025(19) 0.004(2) 0.000(2)
C1 0.008(3) 0.009(3) 0.007(3) -0.001(2) -0.004(2) -0.004(2)
N2 0.014(2) 0.010(2) 0.014(2) -0.0018(19) 0.006(2) 0.000(2)
C2 0.014(3) 0.016(3) 0.006(4) 0.001(2) -0.002(2) 0.001(2)
C3 0.0153(19) 0.0139(18) 0.011(2) 0.0014(15) -0.0007(15) -0.0003(15)
C4 0.016(3) 0.011(2) 0.011(3) 0.000(2) 0.001(2) -0.001(2)
C5 0.024(3) 0.015(3) 0.011(3) -0.001(2) 0.000(2) -0.002(2)
C6 0.020(3) 0.020(3) 0.005(3) 0.004(2) -0.003(2) 0.003(2)
C7 0.017(3) 0.013(3) 0.024(3) 0.008(3) 0.006(2) 0.003(2)
C8 0.020(3) 0.012(3) 0.014(3) 0.000(2) 0.007(2) 0.008(2)
C9 0.014(2) 0.016(2) 0.015(3) -0.001(3) 0.002(3) 0.0018(19)
C10 0.015(3) 0.015(3) 0.016(3) -0.003(2) 0.000(2) 0.000(2)
C11 0.017(3) 0.013(3) 0.017(3) 0.000(2) 0.004(2) -0.003(2)
C12 0.023(3) 0.014(3) 0.017(3) 0.004(3) 0.008(3) -0.002(2)
C13 0.026(3) 0.016(3) 0.017(3) 0.000(2) 0.001(2) -0.002(3)
C14 0.013(3) 0.013(2) 0.008(3) 0.000(2) 0.000(2) 0.001(2)
C15 0.014(2) 0.013(2) 0.014(3) -0.001(3) -0.004(3) 0.0006(19)
C16 0.015(3) 0.012(3) 0.015(3) -0.001(2) 0.003(2) 0.002(2)
C17 0.019(3) 0.015(3) 0.015(3) -0.002(2) 0.006(2) 0.007(2)
C18 0.011(3) 0.015(3) 0.016(3) 0.001(2) -0.002(2) 0.003(2)
C19 0.018(3) 0.015(3) 0.019(4) 0.002(3) 0.004(3) -0.006(2)
C20 0.019(3) 0.021(3) 0.009(3) -0.003(2) 0.003(2) -0.002(2)
C21 0.015(3) 0.019(3) 0.012(3) 0.001(2) 0.002(2) 0.004(2)
C22 0.010(2) 0.016(3) 0.017(3) 0.000(2) -0.002(2) -0.004(2)
C23 0.014(3) 0.014(3) 0.020(3) -0.003(2) 0.003(2) -0.001(2)

loop_
_atom_type_symbol
_atom_type_description
_atom_type_scat_dispersion_real
_atom_type_scat_dispersion_imag
_atom_type_scat_source
C C 0.0033 0.0016 'International Tables Vol C Tables 4.2.6.8 and 6.1.1.4'
H H 0.0000 0.0000 'International Tables Vol C Tables 4.2.6.8 and 6.1.1.4'
N N 0.0061 0.0033 'International Tables Vol C Tables 4.2.6.8 and 6.1.1.4'
Cl Cl 0.1484 0.1585 'International Tables Vol C Tables 4.2.6.8 and 6.1.1.4'
Ag Ag -0.8971 1.1015 'International Tables Vol C Tables 4.2.6.8 and 6.1.1.4'

loop_
_geom_angle_atom_site_label_1
_geom_angle_atom_site_label_2
_geom_angle_atom_site_label_3
_geom_angle
C1 Ag1 Cl1 176.08(14)
C1 N1 C2 110.9(4)
C1 N1 C4 124.8(4)
C2 N1 C4 124.2(4)
N1 C1 N2 105.2(4)
N1 C1 Ag1 126.7(4)
N2 C1 Ag1 127.9(4)
C1 N2 C3 110.2(4)
C1 N2 C14 125.6(4)
C3 N2 C14 124.2(4)
C3 C2 N1 106.7(4)
C2 C3 N2 107.0(4)
N1 C4 C9 109.5(4)
N1 C4 C5 109.9(4)
C9 C4 C5 109.2(4)
N1 C4 C10 110.5(4)
C9 C4 C10 107.4(4)
C5 C4 C10 110.3(5)
C4 C5 C6 109.7(4)
C7 C6 C12 109.6(4)
C7 C6 C5 109.1(4)
C12 C6 C5 109.1(4)
C8 C7 C6 110.2(4)
C7 C8 C13 109.9(4)
C7 C8 C9 108.8(5)
C13 C8 C9 109.3(4)
C4 C9 C8 110.6(5)
C11 C10 C4 110.0(4)
C12 C11 C10 110.1(4)
C12 C11 C13 110.1(4)
C10 C11 C13 108.8(4)
C11 C12 C6 109.4(5)
C8 C13 C11 108.9(4)
N2 C14 C21 110.4(4)
N2 C14 C15 109.3(4)
C21 C14 C15 108.9(4)
N2 C14 C22 110.3(4)
C21 C14 C22 109.0(4)
C15 C14 C22 108.9(4)
C16 C15 C14 110.8(5)
C15 C16 C23 109.3(4)
C15 C16 C17 109.4(4)
C23 C16 C17 109.7(5)
C16 C17 C18 108.9(4)
C19 C18 C22 110.1(4)
C19 C18 C17 109.9(4)
C22 C18 C17 108.9(4)
C18 C19 C20 109.6(5)
C21 C20 C23 107.9(4)
C21 C20 C19 108.8(4)
C23 C20 C19 109.9(5)
C14 C21 C20 110.6(4)
C18 C22 C14 110.1(4)
C16 C23 C20 109.5(4)

loop_
_geom_bond_atom_site_label_1
_geom_bond_atom_site_label_2
_geom_bond_distance
Ag1 C1 2.094(6)
Ag1 Cl1 2.3150(16)
N1 C1 1.357(7)
N1 C2 1.375(6)
N1 C4 1.497(7)
C1 N2 1.368(7)
N2 C3 1.379(6)
N2 C14 1.483(7)
C2 C3 1.368(8)
C4 C9 1.521(8)
C4 C5 1.521(7)
C4 C10 1.539(7)
C5 C6 1.546(7)
C6 C7 1.526(7)
C6 C12 1.537(7)
C7 C8 1.513(8)
C8 C13 1.528(8)
C8 C9 1.547(7)
C10 C11 1.536(8)
C11 C12 1.520(8)
C11 C13 1.537(8)
C14 C21 1.524(7)
C14 C15 1.528(8)
C14 C22 1.537(7)
C15 C16 1.518(7)
C16 C23 1.523(8)
C16 C17 1.548(7)
C17 C18 1.556(8)
C18 C19 1.504(9)
C18 C22 1.532(7)
C19 C20 1.558(7)
C20 C21 1.539(7)
C20 C23 1.556(8)
